data_7151372
loop_
_publ_author_name
'Mathias D\"uggeli'
'Catherine Goujon-Ginglinger'
'Sarah Richard Ducotterd'
'David Mauron'
'Christophe Bonte'
'Alexander von Zelewsky'
'Helen Stoeckli-Evans'
'Antonia Neels'

_publ_section_title
;
 Synthetic routes for a new family of chiral tetradentate ligands
 containing pyridine rings
;
_journal_issue 11
_journal_name_full 'Org. Biomol. Chem.'
_journal_page_first 1894
_journal_page_last 1899
_journal_paper_doi 10.1039/b210625f
_journal_volume 1
_journal_year 2003
_chemical_formula_sum 'C54 H50 N4'
_chemical_formula_weight 754.98
_chemical_name_systematic
; 
? 
;
_space_group_IT_number 19
_symmetry_cell_setting orthorhombic
_symmetry_space_group_name_Hall 'P 2ac 2ab'
_symmetry_space_group_name_H-M 'P 21 21 21'
_atom_sites_solution_hydrogens difmap
_atom_sites_solution_primary direct
_atom_sites_solution_secondary difmap
_audit_creation_method SHELXL-97
_cell_angle_alpha 90.00
_cell_angle_beta 90.00
_cell_angle_gamma 90.00
_cell_formula_units_Z 4
_cell_length_a 11.4989(5)
_cell_length_b 14.7712(8)
_cell_length_c 25.1410(16)
_cell_measurement_reflns_used 8000
_cell_measurement_temperature 153(2)
_cell_measurement_theta_max 25.95
_cell_measurement_theta_min 2.24
_cell_volume 4270.3(4)
_computing_cell_refinement 'CELL (Stoe & Cie GmbH, Darmstadt, 1997)'
_computing_data_collection 'EXPOSE (Stoe & Cie GmbH, Darmstadt, 1997)'
_computing_data_reduction 'INTEGRATE (Stoe & Cie GmbH, Darmstadt, 1997)'
_computing_molecular_graphics 'PLATON/PLUTON (Spek, 1990)'
_computing_publication_material 'SHELXL-97 (Sheldrick, 1997)'
_computing_structure_refinement 'SHELXL-97 (Sheldrick, 1997)'
_computing_structure_solution 'SHELXS-97 (Sheldrick, 1990)'
_diffrn_ambient_temperature 153(2)
_diffrn_detector_area_resol_mean 0.81\%A
_diffrn_measured_fraction_theta_full 0.975
_diffrn_measured_fraction_theta_max 0.975
_diffrn_measurement_device_type 'STOE Image Plate Diffraction System'
_diffrn_measurement_method 'phi oscillation'
_diffrn_radiation_monochromator graphite
_diffrn_radiation_source 'fine-focus sealed tube'
_diffrn_radiation_type MoK\a
_diffrn_radiation_wavelength 0.71073
_diffrn_reflns_av_R_equivalents 0.0615
_diffrn_reflns_av_sigmaI/netI 0.0967
_diffrn_reflns_limit_h_max 12
_diffrn_reflns_limit_h_min -13
_diffrn_reflns_limit_k_max 18
_diffrn_reflns_limit_k_min -18
_diffrn_reflns_limit_l_max 30
_diffrn_reflns_limit_l_min -30
_diffrn_reflns_number 31668
_diffrn_reflns_theta_full 25.95
_diffrn_reflns_theta_max 25.95
_diffrn_reflns_theta_min 2.24
_diffrn_standards_number 0
_exptl_absorpt_coefficient_mu 0.068
_exptl_absorpt_correction_type none
_exptl_crystal_colour colourless
_exptl_crystal_density_diffrn 1.174
_exptl_crystal_density_meas ?
_exptl_crystal_density_method 'not measured'
_exptl_crystal_description rod
_exptl_crystal_F_000 1608
_exptl_crystal_size_max 0.60
_exptl_crystal_size_mid 0.20
_exptl_crystal_size_min 0.10
_refine_diff_density_max 0.142
_refine_diff_density_min -0.121
_refine_diff_density_rms 0.029
_refine_ls_abs_structure_details 'Flack H D (1983), Acta Cryst. A39, 876-881'
_refine_ls_abs_structure_Flack 2(2)
_refine_ls_extinction_coef 0.00485(16)
_refine_ls_extinction_expression Fc^*^==kFc[1+0.001xFc^2^\l^3^/sin(2\q)]^-1/4^
_refine_ls_extinction_method SHELXL
_refine_ls_goodness_of_fit_ref 0.730
_refine_ls_hydrogen_treatment refall
_refine_ls_matrix_type full
_refine_ls_number_parameters 724
_refine_ls_number_reflns 8128
_refine_ls_number_restraints 0
_refine_ls_restrained_S_all 0.730
_refine_ls_R_factor_all 0.0760
_refine_ls_R_factor_gt 0.0326
_refine_ls_shift/su_max 0.000
_refine_ls_shift/su_mean 0.000
_refine_ls_structure_factor_coef Fsqd
_refine_ls_weighting_details 'calc w==1/[\s^2^(Fo^2^)+(0.0173P)^2^] where P==(Fo^2^+2Fc^2^)/3'
_refine_ls_weighting_scheme calc
_refine_ls_wR_factor_gt 0.0487
_refine_ls_wR_factor_ref 0.0558
_reflns_number_gt 4620
_reflns_number_total 8128
_reflns_threshold_expression >2sigma(I)
_cod_data_source_file b210625f.txt
_cod_data_source_block cpd7
_cod_depositor_comments
;
The following automatic conversions were performed:

'_exptl_crystal_density_meas' value 'none' was changed to '?' - the
value is perceived as not measured.

Automatic conversion script
Id: cif_fix_values 3008 2015-01-20 13:52:24Z robertas 
;
_cod_database_code 7151372

loop_
_symmetry_equiv_pos_as_xyz
'x, y, z'
'x+1/2, -y+1/2, -z'
'-x, y+1/2, -z+1/2'
'-x+1/2, -y, z+1/2'

loop_
_atom_site_label
_atom_site_type_symbol
_atom_site_fract_x
_atom_site_fract_y
_atom_site_fract_z
_atom_site_U_iso_or_equiv
_atom_site_adp_type
_atom_site_occupancy
_atom_site_symmetry_multiplicity
_atom_site_calc_flag
_atom_site_refinement_flags
_atom_site_disorder_assembly
_atom_site_disorder_group
N1 N -0.68988(16) -0.49045(11) 0.19149(6) 0.0326(4) Uani 1 1 d . . .
N2 N -0.48161(17) -0.48226(11) 0.29722(6) 0.0367(5) Uani 1 1 d . . .
C1 C -0.6437(2) -0.45980(13) 0.23737(7) 0.0338(5) Uani 1 1 d . . .
C2 C -0.6747(2) -0.37687(14) 0.25925(8) 0.0388(6) Uani 1 1 d . . .
H2 H -0.633(2) -0.3573(13) 0.2911(8) 0.049(6) Uiso 1 1 d . . .
C3 C -0.7564(2) -0.32438(14) 0.23322(8) 0.0383(6) Uani 1 1 d . . .
H3 H -0.788(2) -0.2616(14) 0.2490(8) 0.057(7) Uiso 1 1 d . . .
C4 C -0.8044(2) -0.35428(13) 0.18591(7) 0.0333(5) Uani 1 1 d . . .
C5 C -0.7672(2) -0.43804(13) 0.16659(8) 0.0319(5) Uani 1 1 d . . .
C6 C -0.8125(2) -0.47054(13) 0.11263(8) 0.0328(5) Uani 1 1 d . . .
H6 H -0.7458(18) -0.4716(12) 0.0877(7) 0.036(6) Uiso 1 1 d . . .
C7 C -0.9073(2) -0.40584(14) 0.09297(8) 0.0364(6) Uani 1 1 d . . .
H7 H -0.944(2) -0.4332(14) 0.0571(9) 0.053(7) Uiso 1 1 d . . .
C8 C -0.8647(2) -0.30521(14) 0.09373(8) 0.0409(6) Uani 1 1 d . . .
C9 C -0.8967(2) -0.30666(14) 0.15450(8) 0.0366(6) Uani 1 1 d . . .
H9 H -0.926(2) -0.2454(14) 0.1748(8) 0.050(6) Uiso 1 1 d . . .
C10 C -0.9886(2) -0.38056(17) 0.14027(10) 0.0429(6) Uani 1 1 d . . .
H10A H -1.063(2) -0.3567(16) 0.1289(9) 0.063(8) Uiso 1 1 d . . .
H10B H -0.998(2) -0.4332(16) 0.1670(10) 0.066(8) Uiso 1 1 d . . .
C11 C -0.9473(4) -0.24346(19) 0.06277(10) 0.0584(9) Uani 1 1 d . . .
H11A H -0.919(2) -0.1701(19) 0.0673(9) 0.080(8) Uiso 1 1 d . . .
H11B H -0.929(2) -0.2509(17) 0.0231(10) 0.079(8) Uiso 1 1 d . . .
H11C H -1.032(3) -0.253(2) 0.0676(11) 0.096(13) Uiso 1 1 d . . .
C12 C -0.7403(3) -0.28496(16) 0.07755(10) 0.0468(7) Uani 1 1 d . . .
H12A H -0.7294(18) -0.2999(12) 0.0417(8) 0.037(6) Uiso 1 1 d . . .
H12B H -0.724(2) -0.2148(16) 0.0813(8) 0.065(7) Uiso 1 1 d . . .
H12C H -0.676(2) -0.3223(14) 0.1024(8) 0.059(7) Uiso 1 1 d . . .
C13 C -0.5590(2) -0.52099(14) 0.26358(7) 0.0340(5) Uani 1 1 d . . .
C14 C -0.5602(2) -0.61371(14) 0.25323(8) 0.0374(6) Uani 1 1 d . . .
H14 H -0.6247(18) -0.6405(12) 0.2286(7) 0.032(5) Uiso 1 1 d . . .
C15 C -0.4808(2) -0.66783(16) 0.27917(9) 0.0450(7) Uani 1 1 d . . .
H15 H -0.4784(19) -0.7393(14) 0.2692(8) 0.050(6) Uiso 1 1 d . . .
C16 C -0.4010(2) -0.62879(15) 0.31351(9) 0.0439(6) Uani 1 1 d . . .
H16 H -0.340(2) -0.6681(14) 0.3332(8) 0.048(6) Uiso 1 1 d . . .
C17 C -0.4029(2) -0.53592(15) 0.32159(8) 0.0390(6) Uani 1 1 d . . .
C18 C -0.3170(2) -0.48898(15) 0.35645(8) 0.0414(6) Uani 1 1 d . . .
C19 C -0.3447(3) -0.40643(18) 0.37939(10) 0.0578(8) Uani 1 1 d . . .
H19 H -0.423(2) -0.3769(17) 0.3712(10) 0.079(9) Uiso 1 1 d . . .
C20 C -0.2615(3) -0.3608(2) 0.41015(10) 0.0661(8) Uani 1 1 d . . .
H20 H -0.283(2) -0.2935(18) 0.4228(10) 0.086(9) Uiso 1 1 d . . .
C21 C -0.1532(3) -0.3966(2) 0.41797(9) 0.0606(8) Uani 1 1 d . . .
H21 H -0.083(3) -0.3561(19) 0.4428(11) 0.105(10) Uiso 1 1 d . . .
C22 C -0.1256(3) -0.47895(19) 0.39614(9) 0.0564(8) Uani 1 1 d . . .
H22 H -0.045(3) -0.5083(18) 0.4042(10) 0.083(9) Uiso 1 1 d . . .
C23 C -0.2063(2) -0.52556(17) 0.36553(9) 0.0456(6) Uani 1 1 d . . .
H23 H -0.184(2) -0.5910(17) 0.3481(9) 0.083(8) Uiso 1 1 d . . .
C24 C -0.8527(3) -0.56944(13) 0.11418(8) 0.0341(6) Uani 1 1 d . . .
H24A H -0.7946(18) -0.6059(12) 0.1385(7) 0.033(5) Uiso 1 1 d . . .
H24B H -0.932(2) -0.5700(13) 0.1254(8) 0.043(7) Uiso 1 1 d . . .
C25 C -0.8494(2) -0.61446(13) 0.06011(7) 0.0303(5) Uani 1 1 d . . .
C26 C -0.7438(2) -0.62980(13) 0.03492(8) 0.0344(6) Uani 1 1 d . . .
H26 H -0.675(2) -0.6113(13) 0.0515(8) 0.043(6) Uiso 1 1 d . . .
C27 C -0.7381(2) -0.67227(13) -0.01417(8) 0.0323(5) Uani 1 1 d . . .
H27 H -0.658(2) -0.6852(14) -0.0305(8) 0.057(7) Uiso 1 1 d . . .
C28 C -0.8383(2) -0.70034(12) -0.04015(7) 0.0312(5) Uani 1 1 d . . .
C29 C -0.9444(2) -0.68491(14) -0.01562(8) 0.0372(6) Uani 1 1 d . . .
H29 H -1.023(2) -0.7029(13) -0.0355(8) 0.051(7) Uiso 1 1 d . . .
C30 C -0.9495(2) -0.64300(15) 0.03415(8) 0.0372(6) Uani 1 1 d . . .
H30 H -1.030(2) -0.6345(13) 0.0523(8) 0.047(6) Uiso 1 1 d . . .
C31 C -0.8284(3) -0.74765(14) -0.09356(8) 0.0353(6) Uani 1 1 d . . .
H31A H -0.757(2) -0.7164(13) -0.1129(8) 0.044(6) Uiso 1 1 d . . .
H31B H -0.906(2) -0.7463(14) -0.1116(8) 0.042(6) Uiso 1 1 d . . .
N11 N -0.65000(17) -0.84068(10) -0.15857(6) 0.0307(4) Uani 1 1 d . . .
N12 N -0.44586(16) -0.85853(11) -0.26737(6) 0.0343(5) Uani 1 1 d . . .
C41 C -0.60037(19) -0.87394(13) -0.20346(7) 0.0306(5) Uani 1 1 d . . .
C42 C -0.6423(2) -0.95018(13) -0.22890(8) 0.0332(5) Uani 1 1 d . . .
H42 H -0.5968(18) -0.9730(12) -0.2613(7) 0.032(5) Uiso 1 1 d . . .
C43 C -0.7378(2) -0.99442(14) -0.20810(7) 0.0336(5) Uani 1 1 d . . .
H43 H -0.7690(18) -1.0513(12) -0.2255(7) 0.035(5) Uiso 1 1 d . . .
C44 C -0.7891(2) -0.96241(13) -0.16204(7) 0.0312(5) Uani 1 1 d . . .
C45 C -0.7415(2) -0.88421(12) -0.13898(7) 0.0287(5) Uani 1 1 d . . .
C46 C -0.7960(2) -0.84824(13) -0.08783(7) 0.0293(5) Uani 1 1 d . . .
H46 H -0.7322(18) -0.8507(12) -0.0583(7) 0.038(5) Uiso 1 1 d . . .
C47 C -0.8993(2) -0.90723(14) -0.07184(8) 0.0335(5) Uani 1 1 d . . .
H47 H -0.9404(18) -0.8841(13) -0.0378(8) 0.043(6) Uiso 1 1 d . . .
C48 C -0.8687(2) -1.01055(14) -0.07322(7) 0.0374(6) Uani 1 1 d . . .
C49 C -0.8924(2) -1.00306(15) -0.13476(8) 0.0352(5) Uani 1 1 d . . .
H49 H -0.9238(19) -1.0569(13) -0.1529(8) 0.045(6) Uiso 1 1 d . . .
C50 C -0.9764(2) -0.92362(17) -0.12158(9) 0.0376(6) Uani 1 1 d . . .
H50A H -0.9757(19) -0.8731(14) -0.1481(8) 0.050(7) Uiso 1 1 d . . .
H50B H -1.057(2) -0.9465(14) -0.1152(8) 0.058(8) Uiso 1 1 d . . .
C51 C -0.9629(3) -1.06644(18) -0.04521(11) 0.0503(7) Uani 1 1 d . . .
H51A H -0.948(2) -1.1337(17) -0.0554(9) 0.067(8) Uiso 1 1 d . . .
H51B H -1.048(3) -1.0452(17) -0.0608(10) 0.081(10) Uiso 1 1 d . . .
H51C H -0.958(3) -1.0615(17) -0.0021(11) 0.092(9) Uiso 1 1 d . . .
C52 C -0.7500(2) -1.04061(16) -0.05399(10) 0.0430(6) Uani 1 1 d . . .
H52A H -0.7446(19) -1.0319(12) -0.0136(8) 0.043(6) Uiso 1 1 d . . .
H52B H -0.741(2) -1.1101(16) -0.0598(8) 0.062(7) Uiso 1 1 d . . .
H52C H -0.685(2) -1.0076(14) -0.0728(8) 0.050(7) Uiso 1 1 d . . .
C53 C -0.4972(2) -0.82351(13) -0.22375(8) 0.0326(5) Uani 1 1 d . . .
C54 C -0.4571(2) -0.74535(14) -0.19885(9) 0.0385(6) Uani 1 1 d . . .
H54 H -0.497(2) -0.7235(14) -0.1648(9) 0.056(7) Uiso 1 1 d . . .
C55 C -0.3604(2) -0.70296(15) -0.21980(9) 0.0440(6) Uani 1 1 d . . .
H55 H -0.323(2) -0.6479(14) -0.2028(8) 0.057(7) Uiso 1 1 d . . .
C56 C -0.3068(2) -0.73831(14) -0.26459(9) 0.0405(6) Uani 1 1 d . . .
H56 H -0.228(2) -0.7110(13) -0.2777(8) 0.048(7) Uiso 1 1 d . . .
C57 C -0.3519(2) -0.81600(13) -0.28757(8) 0.0354(5) Uani 1 1 d . . .
C58 C -0.2998(2) -0.85786(15) -0.33577(8) 0.0396(6) Uani 1 1 d . . .
C59 C -0.2298(3) -0.80955(19) -0.37027(9) 0.0566(8) Uani 1 1 d . . .
H59 H -0.2137(19) -0.7443(14) -0.3632(8) 0.049(7) Uiso 1 1 d . . .
C60 C -0.1803(3) -0.8516(2) -0.41448(10) 0.0722(9) Uani 1 1 d . . .
H60 H -0.128(3) -0.8140(18) -0.4362(10) 0.084(9) Uiso 1 1 d . . .
C61 C -0.1998(3) -0.9413(2) -0.42423(11) 0.0708(9) Uani 1 1 d . . .
H61 H -0.154(3) -0.9684(16) -0.4508(11) 0.083(9) Uiso 1 1 d . . .
C62 C -0.2689(3) -0.9891(2) -0.39016(10) 0.0670(9) Uani 1 1 d . . .
H62 H -0.291(2) -1.0511(17) -0.3998(10) 0.076(9) Uiso 1 1 d . . .
C63 C -0.3192(2) -0.94864(16) -0.34621(9) 0.0489(7) Uani 1 1 d . . .
H63 H -0.378(2) -0.9810(15) -0.3202(9) 0.068(8) Uiso 1 1 d . . .

loop_
_atom_site_aniso_label
_atom_site_aniso_U_11
_atom_site_aniso_U_22
_atom_site_aniso_U_33
_atom_site_aniso_U_23
_atom_site_aniso_U_13
_atom_site_aniso_U_12
N1 0.0357(13) 0.0339(9) 0.0283(9) -0.0032(7) 0.0031(8) -0.0002(9)
N2 0.0379(14) 0.0408(10) 0.0313(10) -0.0060(8) 0.0025(9) 0.0004(9)
C1 0.0375(16) 0.0363(11) 0.0276(11) -0.0034(9) 0.0033(10) -0.0013(11)
C2 0.0458(18) 0.0387(13) 0.0318(12) -0.0096(10) -0.0005(11) 0.0043(12)
C3 0.0451(18) 0.0349(12) 0.0349(12) -0.0090(10) 0.0030(11) 0.0042(12)
C4 0.0370(16) 0.0314(11) 0.0316(11) -0.0044(9) 0.0056(10) -0.0012(10)
C5 0.0352(16) 0.0305(11) 0.0298(11) -0.0063(9) 0.0054(10) -0.0029(10)
C6 0.0389(17) 0.0312(11) 0.0283(11) -0.0047(9) 0.0040(10) 0.0001(11)
C7 0.0403(17) 0.0350(12) 0.0337(12) -0.0057(10) 0.0012(11) 0.0035(11)
C8 0.0528(19) 0.0346(12) 0.0352(11) -0.0024(10) -0.0018(12) 0.0037(12)
C9 0.0427(17) 0.0337(12) 0.0333(12) -0.0069(10) 0.0003(10) 0.0081(11)
C10 0.0344(18) 0.0520(16) 0.0423(14) -0.0079(12) 0.0005(12) 0.0044(13)
C11 0.085(3) 0.0500(17) 0.0400(17) -0.0012(12) -0.0102(16) 0.0184(17)
C12 0.066(2) 0.0359(14) 0.0381(14) -0.0044(11) 0.0107(14) -0.0041(13)
C13 0.0357(16) 0.0393(12) 0.0270(11) -0.0019(10) 0.0054(10) 0.0010(11)
C14 0.0425(18) 0.0334(12) 0.0365(13) 0.0004(10) 0.0049(11) -0.0007(11)
C15 0.055(2) 0.0328(13) 0.0469(14) 0.0009(11) -0.0014(13) 0.0035(12)
C16 0.0477(19) 0.0430(14) 0.0410(14) 0.0045(11) -0.0030(12) 0.0040(13)
C17 0.0428(17) 0.0433(13) 0.0307(11) 0.0008(10) 0.0037(11) 0.0006(12)
C18 0.0481(19) 0.0470(13) 0.0290(11) -0.0014(10) 0.0008(11) -0.0027(12)
C19 0.052(2) 0.0637(17) 0.0574(16) -0.0246(14) -0.0011(15) 0.0013(16)
C20 0.068(3) 0.071(2) 0.0589(17) -0.0280(15) 0.0032(16) -0.0102(18)
C21 0.059(2) 0.083(2) 0.0391(14) -0.0047(14) -0.0057(15) -0.0168(19)
C22 0.057(2) 0.0700(19) 0.0424(15) 0.0136(14) -0.0103(13) -0.0070(17)
C23 0.053(2) 0.0503(15) 0.0337(12) 0.0077(11) -0.0058(12) -0.0007(13)
C24 0.0418(18) 0.0298(12) 0.0309(12) -0.0056(9) 0.0072(12) -0.0044(11)
C25 0.0358(15) 0.0255(11) 0.0294(11) -0.0021(8) 0.0022(11) -0.0029(10)
C26 0.0332(17) 0.0336(12) 0.0364(12) -0.0057(9) -0.0037(12) -0.0037(11)
C27 0.0315(17) 0.0314(11) 0.0341(11) -0.0030(9) 0.0030(11) -0.0005(11)
C28 0.0363(17) 0.0262(10) 0.0310(10) -0.0026(9) -0.0004(11) 0.0034(10)
C29 0.0344(17) 0.0389(13) 0.0383(13) -0.0080(10) -0.0042(12) -0.0002(11)
C30 0.0332(17) 0.0417(13) 0.0368(12) -0.0058(10) 0.0067(11) -0.0010(12)
C31 0.0433(19) 0.0350(12) 0.0277(12) -0.0046(9) -0.0031(12) 0.0023(12)
N11 0.0324(12) 0.0321(9) 0.0277(9) 0.0005(7) -0.0003(9) 0.0034(9)
N12 0.0369(14) 0.0365(10) 0.0293(9) 0.0045(8) 0.0022(9) 0.0065(9)
C41 0.0337(15) 0.0337(12) 0.0244(10) 0.0019(9) -0.0005(9) 0.0044(11)
C42 0.0392(16) 0.0334(11) 0.0271(11) -0.0035(9) 0.0026(11) 0.0037(11)
C43 0.0412(17) 0.0298(11) 0.0298(11) -0.0053(9) -0.0031(10) 0.0037(11)
C44 0.0314(15) 0.0328(11) 0.0293(11) -0.0034(9) -0.0040(10) 0.0037(10)
C45 0.0310(15) 0.0285(11) 0.0265(10) -0.0037(9) -0.0044(10) 0.0068(10)
C46 0.0332(15) 0.0298(11) 0.0249(10) -0.0035(9) -0.0011(10) 0.0023(10)
C47 0.0317(16) 0.0367(12) 0.0320(12) -0.0054(10) -0.0009(10) -0.0030(10)
C48 0.0418(18) 0.0381(12) 0.0323(11) -0.0023(9) 0.0035(10) -0.0010(11)
C49 0.0347(16) 0.0383(12) 0.0327(12) -0.0104(10) 0.0011(10) -0.0042(11)
C50 0.0320(18) 0.0454(15) 0.0352(13) -0.0104(11) -0.0011(11) -0.0007(12)
C51 0.060(2) 0.0423(15) 0.0482(16) -0.0004(12) 0.0096(14) -0.0138(14)
C52 0.0479(19) 0.0403(14) 0.0409(14) -0.0001(11) -0.0008(13) 0.0058(13)
C53 0.0353(16) 0.0323(12) 0.0302(11) 0.0044(9) 0.0015(10) 0.0058(11)
C54 0.0461(18) 0.0328(12) 0.0366(13) 0.0022(10) 0.0041(12) -0.0013(12)
C55 0.054(2) 0.0334(13) 0.0450(13) -0.0013(11) 0.0061(13) -0.0063(12)
C56 0.0408(18) 0.0372(13) 0.0435(13) 0.0021(11) 0.0068(12) 0.0011(12)
C57 0.0403(17) 0.0354(12) 0.0303(11) 0.0044(10) 0.0005(11) 0.0093(12)
C58 0.0373(17) 0.0462(14) 0.0352(12) 0.0052(10) 0.0016(10) 0.0092(12)
C59 0.065(2) 0.0585(17) 0.0461(15) 0.0043(13) 0.0151(14) -0.0082(15)
C60 0.079(3) 0.088(2) 0.0499(16) -0.0007(16) 0.0298(16) -0.0100(19)
C61 0.080(3) 0.079(2) 0.0527(18) -0.0113(16) 0.0251(17) 0.0052(18)
C62 0.084(3) 0.0589(18) 0.0577(17) -0.0123(14) 0.0213(16) 0.0055(17)
C63 0.058(2) 0.0460(15) 0.0430(14) -0.0060(11) 0.0108(13) 0.0079(13)

loop_
_atom_type_symbol
_atom_type_description
_atom_type_scat_dispersion_real
_atom_type_scat_dispersion_imag
_atom_type_scat_source
C C 0.0033 0.0016 'International Tables Vol C Tables 4.2.6.8 and 6.1.1.4'
H H 0.0000 0.0000 'International Tables Vol C Tables 4.2.6.8 and 6.1.1.4'
N N 0.0061 0.0033 'International Tables Vol C Tables 4.2.6.8 and 6.1.1.4'

loop_
_geom_angle_atom_site_label_1
_geom_angle_atom_site_label_2
_geom_angle_atom_site_label_3
_geom_angle
_geom_angle_site_symmetry_1
_geom_angle_site_symmetry_3
_geom_angle_publ_flag
C5 N1 C1 117.96(16) . . ?
C17 N2 C13 118.40(18) . . ?
N1 C1 C2 122.2(2) . . ?
N1 C1 C13 115.74(17) . . ?
C2 C1 C13 122.01(19) . . ?
C3 C2 C1 118.8(2) . . ?
C2 C3 C4 119.9(2) . . ?
C3 C4 C5 117.4(2) . . ?
C3 C4 C9 125.87(18) . . ?
C5 C4 C9 116.72(19) . . ?
N1 C5 C4 123.71(18) . . ?
N1 C5 C6 117.42(17) . . ?
C4 C5 C6 118.81(19) . . ?
C5 C6 C7 109.42(17) . . ?
C5 C6 C24 112.26(16) . . ?
C7 C6 C24 112.9(2) . . ?
C6 C7 C10 109.28(18) . . ?
C6 C7 C8 111.49(19) . . ?
C10 C7 C8 87.17(17) . . ?
C12 C8 C11 109.3(2) . . ?
C12 C8 C7 118.60(19) . . ?
C11 C8 C7 111.5(2) . . ?
C12 C8 C9 118.94(19) . . ?
C11 C8 C9 111.0(2) . . ?
C7 C8 C9 85.75(16) . . ?
C4 C9 C10 105.78(18) . . ?
C4 C9 C8 110.68(18) . . ?
C10 C9 C8 86.85(16) . . ?
C7 C10 C9 86.35(18) . . ?
N2 C13 C14 122.6(2) . . ?
N2 C13 C1 116.83(18) . . ?
C14 C13 C1 120.6(2) . . ?
C15 C14 C13 118.4(2) . . ?
C14 C15 C16 119.5(2) . . ?
C15 C16 C17 119.5(2) . . ?
N2 C17 C16 121.7(2) . . ?
N2 C17 C18 115.96(19) . . ?
C16 C17 C18 122.3(2) . . ?
C19 C18 C23 118.7(2) . . ?
C19 C18 C17 120.1(2) . . ?
C23 C18 C17 121.2(2) . . ?
C18 C19 C20 119.7(3) . . ?
C21 C20 C19 121.0(3) . . ?
C20 C21 C22 119.7(3) . . ?
C21 C22 C23 120.5(3) . . ?
C22 C23 C18 120.4(3) . . ?
C25 C24 C6 112.84(17) . . ?
C26 C25 C30 117.45(18) . . ?
C26 C25 C24 120.2(2) . . ?
C30 C25 C24 122.3(2) . . ?
C27 C26 C25 121.5(2) . . ?
C26 C27 C28 121.0(2) . . ?
C29 C28 C27 118.19(18) . . ?
C29 C28 C31 122.4(2) . . ?
C27 C28 C31 119.4(2) . . ?
C28 C29 C30 120.6(2) . . ?
C25 C30 C29 121.3(2) . . ?
C28 C31 C46 112.33(16) . . ?
C45 N11 C41 117.81(17) . . ?
C53 N12 C57 118.56(18) . . ?
N11 C41 C42 122.2(2) . . ?
N11 C41 C53 116.00(17) . . ?
C42 C41 C53 121.79(18) . . ?
C43 C42 C41 119.2(2) . . ?
C42 C43 C44 119.6(2) . . ?
C43 C44 C45 117.5(2) . . ?
C43 C44 C49 125.79(19) . . ?
C45 C44 C49 116.75(18) . . ?
N11 C45 C44 123.65(18) . . ?
N11 C45 C46 117.98(17) . . ?
C44 C45 C46 118.35(19) . . ?
C45 C46 C47 110.02(16) . . ?
C45 C46 C31 110.89(16) . . ?
C47 C46 C31 112.77(19) . . ?
C46 C47 C50 108.73(18) . . ?
C46 C47 C48 112.00(18) . . ?
C50 C47 C48 87.64(16) . . ?
C52 C48 C51 109.4(2) . . ?
C52 C48 C47 118.78(19) . . ?
C51 C48 C47 110.8(2) . . ?
C52 C48 C49 119.35(18) . . ?
C51 C48 C49 111.5(2) . . ?
C47 C48 C49 85.09(15) . . ?
C44 C49 C50 106.71(18) . . ?
C44 C49 C48 109.94(18) . . ?
C50 C49 C48 87.21(16) . . ?
C47 C50 C49 86.25(17) . . ?
N12 C53 C54 122.6(2) . . ?
N12 C53 C41 115.78(18) . . ?
C54 C53 C41 121.63(19) . . ?
C55 C54 C53 118.1(2) . . ?
C54 C55 C56 119.8(2) . . ?
C57 C56 C55 119.0(2) . . ?
N12 C57 C56 121.9(2) . . ?
N12 C57 C58 115.85(19) . . ?
C56 C57 C58 122.2(2) . . ?
C59 C58 C63 118.4(2) . . ?
C59 C58 C57 122.1(2) . . ?
C63 C58 C57 119.5(2) . . ?
C58 C59 C60 120.5(3) . . ?
C61 C60 C59 120.5(3) . . ?
C60 C61 C62 119.0(3) . . ?
C61 C62 C63 121.4(3) . . ?
C62 C63 C58 120.2(3) . . ?

loop_
_geom_bond_atom_site_label_1
_geom_bond_atom_site_label_2
_geom_bond_distance
_geom_bond_site_symmetry_2
_geom_bond_publ_flag
N1 C5 1.335(3) . ?
N1 C1 1.348(2) . ?
N2 C17 1.350(3) . ?
N2 C13 1.354(3) . ?
C1 C2 1.389(3) . ?
C1 C13 1.483(3) . ?
C2 C3 1.383(3) . ?
C3 C4 1.384(3) . ?
C4 C5 1.396(3) . ?
C4 C9 1.498(3) . ?
C5 C6 1.531(3) . ?
C6 C7 1.531(3) . ?
C6 C24 1.533(3) . ?
C7 C10 1.558(3) . ?
C7 C8 1.565(3) . ?
C8 C12 1.517(3) . ?
C8 C11 1.529(3) . ?
C8 C9 1.571(3) . ?
C9 C10 1.561(3) . ?
C13 C14 1.394(3) . ?
C14 C15 1.377(3) . ?
C15 C16 1.386(3) . ?
C16 C17 1.387(3) . ?
C17 C18 1.492(3) . ?
C18 C19 1.386(3) . ?
C18 C23 1.402(3) . ?
C19 C20 1.403(4) . ?
C20 C21 1.367(4) . ?
C21 C22 1.372(4) . ?
C22 C23 1.388(3) . ?
C24 C25 1.514(3) . ?
C25 C26 1.388(3) . ?
C25 C30 1.389(3) . ?
C26 C27 1.386(3) . ?
C27 C28 1.388(3) . ?
C28 C29 1.385(3) . ?
C28 C31 1.518(3) . ?
C29 C30 1.397(3) . ?
C31 C46 1.539(3) . ?
N11 C45 1.328(3) . ?
N11 C41 1.357(2) . ?
N12 C53 1.349(2) . ?
N12 C57 1.349(3) . ?
C41 C42 1.382(3) . ?
C41 C53 1.491(3) . ?
C42 C43 1.380(3) . ?
C43 C44 1.383(3) . ?
C44 C45 1.403(3) . ?
C44 C49 1.497(3) . ?
C45 C46 1.526(3) . ?
C46 C47 1.528(3) . ?
C47 C50 1.552(3) . ?
C47 C48 1.567(3) . ?
C48 C52 1.514(3) . ?
C48 C51 1.533(3) . ?
C48 C49 1.575(3) . ?
C49 C50 1.556(3) . ?
C53 C54 1.392(3) . ?
C54 C55 1.380(3) . ?
C55 C56 1.386(3) . ?
C56 C57 1.386(3) . ?
C57 C58 1.487(3) . ?
C58 C59 1.382(3) . ?
C58 C63 1.384(3) . ?
C59 C60 1.395(3) . ?
C60 C61 1.365(4) . ?
C61 C62 1.366(4) . ?
C62 C63 1.384(3) . ?

loop_
_geom_torsion_atom_site_label_1
_geom_torsion_atom_site_label_2
_geom_torsion_atom_site_label_3
_geom_torsion_atom_site_label_4
_geom_torsion
_geom_torsion_site_symmetry_1
_geom_torsion_site_symmetry_2
_geom_torsion_site_symmetry_3
_geom_torsion_site_symmetry_4
_geom_torsion_publ_flag
C5 N1 C1 C2 0.6(3) . . . . ?
C5 N1 C1 C13 179.55(18) . . . . ?
N1 C1 C2 C3 0.5(3) . . . . ?
C13 C1 C2 C3 -178.5(2) . . . . ?
C1 C2 C3 C4 -0.9(3) . . . . ?
C2 C3 C4 C5 0.2(3) . . . . ?
C2 C3 C4 C9 177.5(2) . . . . ?
C1 N1 C5 C4 -1.3(3) . . . . ?
C1 N1 C5 C6 175.79(18) . . . . ?
C3 C4 C5 N1 0.9(3) . . . . ?
C9 C4 C5 N1 -176.6(2) . . . . ?
C3 C4 C5 C6 -176.1(2) . . . . ?
C9 C4 C5 C6 6.4(3) . . . . ?
N1 C5 C6 C7 175.17(18) . . . . ?
C4 C5 C6 C7 -7.6(3) . . . . ?
N1 C5 C6 C24 49.0(3) . . . . ?
C4 C5 C6 C24 -133.8(2) . . . . ?
C5 C6 C7 C10 -42.4(2) . . . . ?
C24 C6 C7 C10 83.4(2) . . . . ?
C5 C6 C7 C8 52.3(2) . . . . ?
C24 C6 C7 C8 178.05(17) . . . . ?
C6 C7 C8 C12 38.8(3) . . . . ?
C10 C7 C8 C12 148.4(2) . . . . ?
C6 C7 C8 C11 167.1(2) . . . . ?
C10 C7 C8 C11 -83.3(2) . . . . ?
C6 C7 C8 C9 -82.03(19) . . . . ?
C10 C7 C8 C9 27.59(17) . . . . ?
C3 C4 C9 C10 -132.9(2) . . . . ?
C5 C4 C9 C10 44.4(3) . . . . ?
C3 C4 C9 C8 134.5(2) . . . . ?
C5 C4 C9 C8 -48.3(3) . . . . ?
C12 C8 C9 C4 -42.4(2) . . . . ?
C11 C8 C9 C4 -170.5(2) . . . . ?
C7 C8 C9 C4 78.1(2) . . . . ?
C12 C8 C9 C10 -148.0(2) . . . . ?
C11 C8 C9 C10 83.8(2) . . . . ?
C7 C8 C9 C10 -27.55(17) . . . . ?
C6 C7 C10 C9 84.0(2) . . . . ?
C8 C7 C10 C9 -27.78(17) . . . . ?
C4 C9 C10 C7 -82.95(19) . . . . ?
C8 C9 C10 C7 27.66(17) . . . . ?
C17 N2 C13 C14 -0.1(3) . . . . ?
C17 N2 C13 C1 -179.73(19) . . . . ?
N1 C1 C13 N2 156.84(19) . . . . ?
C2 C1 C13 N2 -24.2(3) . . . . ?
N1 C1 C13 C14 -22.8(3) . . . . ?
C2 C1 C13 C14 156.2(2) . . . . ?
N2 C13 C14 C15 1.3(3) . . . . ?
C1 C13 C14 C15 -179.0(2) . . . . ?
C13 C14 C15 C16 -1.5(4) . . . . ?
C14 C15 C16 C17 0.6(4) . . . . ?
C13 N2 C17 C16 -0.9(3) . . . . ?
C13 N2 C17 C18 177.61(19) . . . . ?
C15 C16 C17 N2 0.7(3) . . . . ?
C15 C16 C17 C18 -177.8(2) . . . . ?
N2 C17 C18 C19 25.7(3) . . . . ?
C16 C17 C18 C19 -155.8(2) . . . . ?
N2 C17 C18 C23 -152.5(2) . . . . ?
C16 C17 C18 C23 26.0(3) . . . . ?
C23 C18 C19 C20 1.1(4) . . . . ?
C17 C18 C19 C20 -177.1(2) . . . . ?
C18 C19 C20 C21 -0.1(4) . . . . ?
C19 C20 C21 C22 -1.0(4) . . . . ?
C20 C21 C22 C23 1.0(4) . . . . ?
C21 C22 C23 C18 0.1(4) . . . . ?
C19 C18 C23 C22 -1.1(3) . . . . ?
C17 C18 C23 C22 177.1(2) . . . . ?
C5 C6 C24 C25 -155.9(2) . . . . ?
C7 C6 C24 C25 79.9(3) . . . . ?
C6 C24 C25 C26 66.7(3) . . . . ?
C6 C24 C25 C30 -114.2(2) . . . . ?
C30 C25 C26 C27 -0.2(3) . . . . ?
C24 C25 C26 C27 178.88(19) . . . . ?
C25 C26 C27 C28 0.6(3) . . . . ?
C26 C27 C28 C29 -0.1(3) . . . . ?
C26 C27 C28 C31 -179.26(18) . . . . ?
C27 C28 C29 C30 -0.6(3) . . . . ?
C31 C28 C29 C30 178.49(19) . . . . ?
C26 C25 C30 C29 -0.5(3) . . . . ?
C24 C25 C30 C29 -179.6(2) . . . . ?
C28 C29 C30 C25 0.9(3) . . . . ?
C29 C28 C31 C46 -99.3(3) . . . . ?
C27 C28 C31 C46 79.7(3) . . . . ?
C45 N11 C41 C42 0.3(3) . . . . ?
C45 N11 C41 C53 -179.43(18) . . . . ?
N11 C41 C42 C43 -0.1(3) . . . . ?
C53 C41 C42 C43 179.6(2) . . . . ?
C41 C42 C43 C44 -0.6(3) . . . . ?
C42 C43 C44 C45 1.1(3) . . . . ?
C42 C43 C44 C49 -179.8(2) . . . . ?
C41 N11 C45 C44 0.2(3) . . . . ?
C41 N11 C45 C46 178.68(17) . . . . ?
C43 C44 C45 N11 -0.9(3) . . . . ?
C49 C44 C45 N11 179.92(19) . . . . ?
C43 C44 C45 C46 -179.38(19) . . . . ?
C49 C44 C45 C46 1.4(3) . . . . ?
N11 C45 C46 C47 -179.91(18) . . . . ?
C44 C45 C46 C47 -1.3(2) . . . . ?
N11 C45 C46 C31 54.6(3) . . . . ?
C44 C45 C46 C31 -126.8(2) . . . . ?
C28 C31 C46 C45 -158.0(2) . . . . ?
C28 C31 C46 C47 78.1(3) . . . . ?
C45 C46 C47 C50 -46.8(2) . . . . ?
C31 C46 C47 C50 77.6(2) . . . . ?
C45 C46 C47 C48 48.4(2) . . . . ?
C31 C46 C47 C48 172.77(16) . . . . ?
C46 C47 C48 C52 39.1(3) . . . . ?
C50 C47 C48 C52 148.4(2) . . . . ?
C46 C47 C48 C51 167.0(2) . . . . ?
C50 C47 C48 C51 -83.7(2) . . . . ?
C46 C47 C48 C49 -81.79(19) . . . . ?
C50 C47 C48 C49 27.48(17) . . . . ?
C43 C44 C49 C50 -133.3(2) . . . . ?
C45 C44 C49 C50 45.8(2) . . . . ?
C43 C44 C49 C48 133.5(2) . . . . ?
C45 C44 C49 C48 -47.3(2) . . . . ?
C52 C48 C49 C44 -41.0(3) . . . . ?
C51 C48 C49 C44 -170.2(2) . . . . ?
C47 C48 C49 C44 79.36(19) . . . . ?
C52 C48 C49 C50 -147.8(2) . . . . ?
C51 C48 C49 C50 83.0(2) . . . . ?
C47 C48 C49 C50 -27.41(17) . . . . ?
C46 C47 C50 C49 84.66(19) . . . . ?
C48 C47 C50 C49 -27.80(16) . . . . ?
C44 C49 C50 C47 -82.34(19) . . . . ?
C48 C49 C50 C47 27.65(16) . . . . ?
C57 N12 C53 C54 0.0(3) . . . . ?
C57 N12 C53 C41 -179.88(19) . . . . ?
N11 C41 C53 N12 177.89(18) . . . . ?
C42 C41 C53 N12 -1.9(3) . . . . ?
N11 C41 C53 C54 -2.0(3) . . . . ?
C42 C41 C53 C54 178.2(2) . . . . ?
N12 C53 C54 C55 -0.4(3) . . . . ?
C41 C53 C54 C55 179.5(2) . . . . ?
C53 C54 C55 C56 0.3(3) . . . . ?
C54 C55 C56 C57 0.1(3) . . . . ?
C53 N12 C57 C56 0.5(3) . . . . ?
C53 N12 C57 C58 -179.75(18) . . . . ?
C55 C56 C57 N12 -0.5(3) . . . . ?
C55 C56 C57 C58 179.7(2) . . . . ?
N12 C57 C58 C59 159.0(2) . . . . ?
C56 C57 C58 C59 -21.3(4) . . . . ?
N12 C57 C58 C63 -22.5(3) . . . . ?
C56 C57 C58 C63 157.3(2) . . . . ?
C63 C58 C59 C60 0.0(4) . . . . ?
C57 C58 C59 C60 178.6(3) . . . . ?
C58 C59 C60 C61 -0.3(5) . . . . ?
C59 C60 C61 C62 0.2(5) . . . . ?
C60 C61 C62 C63 0.0(5) . . . . ?
C61 C62 C63 C58 -0.3(5) . . . . ?
C59 C58 C63 C62 0.3(4) . . . . ?
C57 C58 C63 C62 -178.3(2) . . . . ?

loop_
_cod_related_entry_id
_cod_related_entry_database
_cod_related_entry_code
1 ChemSpider 9105933
